data_1508172
loop_
_publ_author_name
'Kissel, Patrick'
'Erni, Rolf'
'Schweizer, W. Bernd'
'Rossell, Marta D.'
'King, Benjamin T.'
'Bauer, Thomas'
'G\"otzinger, Stephan'
'Schl\"uter, A Dieter'
'Sakamoto, Junji'

_publ_section_title
;
 A two-dimensional polymer prepared by organic synthesis.
;
_journal_issue 4
_journal_name_full 'Nature chemistry'
_journal_page_first 287
_journal_page_last 291
_journal_paper_doi 10.1038/nchem.1265
_journal_volume 4
_journal_year 2012
_chemical_compound_source 'MAT ETH Zurich'
_chemical_formula_moiety 'C126 H78 O6, 5(C4 H8 O)'
_chemical_formula_sum 'C146 H118 O11'
_chemical_formula_weight 2048.40
_chemical_name_systematic
; 
 ? 
;
_space_group_IT_number 147
_symmetry_space_group_name_Hall '-P 3'
_symmetry_space_group_name_H-M 'P -3'
_atom_sites_solution_hydrogens geom
_atom_sites_solution_primary direct
_atom_sites_solution_secondary difmap
_audit_creation_method SHELXL-97
_cell_angle_alpha 90.000(2)
_cell_angle_beta 90.000(2)
_cell_angle_gamma 120.000(5)
_cell_formula_units_Z 2
_cell_length_a 22.205(3)
_cell_length_b 22.2050(17)
_cell_length_c 12.5090(11)
_cell_measurement_reflns_used 83861
_cell_measurement_temperature 173(2)
_cell_measurement_theta_max 19.980
_cell_measurement_theta_min 2.910
_cell_volume 5341.4(10)
_computing_cell_refinement 'HKL Scalepack (Otwinowski & Minor 1997)'
_computing_data_collection KappaCCD
_computing_data_reduction 'Denzo and Scalepak (Otwinowski & Minor, 1997)'
_computing_structure_refinement 'SHELXL-97 (Sheldrick, 2008)'
_computing_structure_solution 'SHELXS-97 (Sheldrick, 2008)'
_diffrn_ambient_temperature 173(2)
_diffrn_measured_fraction_theta_full 0.941
_diffrn_measured_fraction_theta_max 0.941
_diffrn_measurement_device KappaCCD
_diffrn_measurement_method CCD
_diffrn_orient_matrix_type X=UH
_diffrn_orient_matrix_UB_11 0.01612
_diffrn_orient_matrix_UB_12 -0.00660
_diffrn_orient_matrix_UB_13 -0.01931
_diffrn_orient_matrix_UB_21 -0.03187
_diffrn_orient_matrix_UB_22 -0.02649
_diffrn_orient_matrix_UB_23 -0.01758
_diffrn_orient_matrix_UB_31 -0.02699
_diffrn_orient_matrix_UB_32 0.06138
_diffrn_orient_matrix_UB_33 -0.04353
_diffrn_radiation_monochromator graphite
_diffrn_radiation_source 'fine-focus sealed tube'
_diffrn_radiation_type MoK\a
_diffrn_radiation_wavelength_id all
_diffrn_reflns_av_R_equivalents 0.0426
_diffrn_reflns_av_sigmaI/netI 0.0350
_diffrn_reflns_limit_h_max 23
_diffrn_reflns_limit_h_min -23
_diffrn_reflns_limit_k_max 27
_diffrn_reflns_limit_k_min -27
_diffrn_reflns_limit_l_max 14
_diffrn_reflns_limit_l_min 0
_diffrn_reflns_number 16095
_diffrn_reflns_theta_full 26.35
_diffrn_reflns_theta_max 26.35
_diffrn_reflns_theta_min 1.06
_exptl_absorpt_coefficient_mu 0.079
_exptl_absorpt_correction_type none
_exptl_crystal_colour yellow
_exptl_crystal_density_diffrn 1.274
_exptl_crystal_density_method 'not measured'
_exptl_crystal_description Cube
_exptl_crystal_F_000 2164
_exptl_crystal_size_max .3
_exptl_crystal_size_mid .3
_exptl_crystal_size_min .06
_refine_diff_density_max 1.154
_refine_diff_density_min -0.468
_refine_diff_density_rms 0.116
_refine_ls_extinction_method none
_refine_ls_goodness_of_fit_ref 3.137
_refine_ls_hydrogen_treatment constr
_refine_ls_matrix_type full
_refine_ls_number_parameters 535
_refine_ls_number_reflns 6845
_refine_ls_number_restraints 17
_refine_ls_restrained_S_all 3.145
_refine_ls_R_factor_all 0.1466
_refine_ls_R_factor_gt 0.1362
_refine_ls_shift/su_max 0.006
_refine_ls_shift/su_mean 0.000
_refine_ls_structure_factor_coef Fsqd
_refine_ls_weighting_details 'calc w=1/[\s^2^(Fo^2^)+(0.1000P)^2^+0.0000P] where P=(Fo^2^+2Fc^2^)/3'
_refine_ls_weighting_scheme calc
_refine_ls_wR_factor_gt 0.3889
_refine_ls_wR_factor_ref 0.3989
_reflns_number_gt 5663
_reflns_number_total 6845
_reflns_threshold_expression >2sigma(I)
_cod_data_source_file nchem.1265-s2.cif
_cod_data_source_block A
_cod_database_code 1508172

loop_
_symmetry_equiv_pos_as_xyz
'x, y, z'
'-y, x-y, z'
'-x+y, -x, z'
'-x, -y, -z'
'y, -x+y, -z'
'x-y, x, -z'

loop_
_atom_site_label
_atom_site_type_symbol
_atom_site_fract_x
_atom_site_fract_y
_atom_site_fract_z
_atom_site_U_iso_or_equiv
_atom_site_adp_type
_atom_site_occupancy
_atom_site_symmetry_multiplicity
_atom_site_calc_flag
_atom_site_refinement_flags
_atom_site_disorder_assembly
_atom_site_disorder_group
O40 O 0.15491(13) 0.52308(13) 0.14894(18) 0.0706(7) Uani 1 1 d . . .
O42 O 0.22307(14) 0.47789(14) 0.1885(2) 0.0812(7) Uani 1 1 d . . .
C1 C 0.0799(2) 0.2740(2) 0.8910(3) 0.0744(9) Uani 1 1 d . . .
C2 C 0.0676(2) 0.2758(2) 0.7973(3) 0.0755(9) Uani 1 1 d . . .
C3 C 0.04634(18) 0.27442(19) 0.6894(3) 0.0708(9) Uani 1 1 d . . .
C4 C 0.00458(18) 0.20965(19) 0.6394(3) 0.0718(9) Uani 1 1 d . . .
H4 H -0.0066 0.1681 0.6769 0.086 Uiso 1 1 calc R . .
C5 C -0.02023(19) 0.2053(2) 0.5374(3) 0.0738(9) Uani 1 1 d . . .
C6 C -0.00433(18) 0.26616(19) 0.4845(3) 0.0697(8) Uani 1 1 d . . .
H6 H -0.0227 0.2634 0.4149 0.084 Uiso 1 1 calc R . .
C7 C 0.03819(17) 0.33219(18) 0.5303(3) 0.0665(8) Uani 1 1 d . . .
C8 C 0.06322(18) 0.33491(19) 0.6329(3) 0.0704(9) Uani 1 1 d . . .
H8 H 0.0924 0.3788 0.6653 0.084 Uiso 1 1 calc R . .
C9 C -0.0658(2) 0.1370(2) 0.4847(3) 0.0872(11) Uani 1 1 d . . .
H9A H -0.0554 0.1409 0.4080 0.131 Uiso 1 1 calc R . .
H9B H -0.1146 0.1236 0.4952 0.131 Uiso 1 1 calc R . .
H9C H -0.0572 0.1016 0.5162 0.131 Uiso 1 1 calc R . .
C10 C 0.05662(17) 0.39630(18) 0.4684(3) 0.0669(8) Uani 1 1 d . . .
C11 C 0.06452(17) 0.39711(19) 0.3577(3) 0.0685(8) Uani 1 1 d . . .
H11 H 0.0560 0.3558 0.3219 0.082 Uiso 1 1 calc R . .
C12 C 0.08459(17) 0.45700(19) 0.2994(3) 0.0699(9) Uani 1 1 d . . .
C13 C 0.48310(19) 0.5795(2) 0.3517(3) 0.0699(8) Uani 1 1 d . . .
H13 H 0.4423 0.5515 0.3110 0.084 Uiso 1 1 calc R . .
C14 C 0.48089(18) 0.57112(19) 0.4618(3) 0.0690(8) Uani 1 1 d . . .
C15 C 0.54256(18) 0.61192(19) 0.5195(3) 0.0675(8) Uani 1 1 d . . .
H15 H 0.5426 0.6064 0.5948 0.081 Uiso 1 1 calc R . .
C16 C 0.41419(18) 0.52118(19) 0.5168(3) 0.0694(9) Uani 1 1 d . . .
C17 C 0.3514(2) 0.4941(2) 0.4625(3) 0.0794(10) Uani 1 1 d . . .
H17 H 0.3517 0.5065 0.3897 0.095 Uiso 1 1 calc R . .
C18 C 0.2877(2) 0.4494(2) 0.5112(3) 0.0820(10) Uani 1 1 d . . .
C19 C 0.2872(2) 0.4310(2) 0.6162(3) 0.0792(10) Uani 1 1 d . . .
H19 H 0.2443 0.3997 0.6498 0.095 Uiso 1 1 calc R . .
C20 C 0.34874(19) 0.4575(2) 0.6736(3) 0.0712(9) Uani 1 1 d . . .
C21 C 0.41148(19) 0.5015(2) 0.6234(3) 0.0714(9) Uani 1 1 d . . .
H21 H 0.4536 0.5187 0.6626 0.086 Uiso 1 1 calc R . .
C22 C 0.2205(2) 0.4264(3) 0.4512(4) 0.1021(15) Uani 1 1 d . . .
H22A H 0.2046 0.4599 0.4635 0.153 Uiso 1 1 calc R . .
H22B H 0.1850 0.3804 0.4766 0.153 Uiso 1 1 calc R . .
H22C H 0.2282 0.4241 0.3745 0.153 Uiso 1 1 calc R . .
C23 C 0.34648(19) 0.4412(2) 0.7837(3) 0.0739(9) Uani 1 1 d . . .
C24 C 0.34269(19) 0.4310(2) 0.8788(3) 0.0741(9) Uani 1 1 d . . .
C25 C 0.3430(2) 0.4229(2) 0.9911(3) 0.0769(10) Uani 1 1 d . . .
C26 C 0.4048(2) 0.4552(2) 1.0454(3) 0.0847(11) Uani 1 1 d . . .
H26 H 0.4467 0.4837 1.0075 0.102 Uiso 1 1 calc R . .
C27 C 0.4071(2) 0.4469(2) 1.1561(4) 0.0902(12) Uani 1 1 d . . .
H27 H 0.4507 0.4684 1.1919 0.108 Uiso 1 1 calc R . .
C28 C 0.3487(3) 0.4089(3) 1.2118(3) 0.0890(12) Uani 1 1 d . . .
H28 H 0.3514 0.4047 1.2870 0.107 Uiso 1 1 calc R . .
C29 C 0.2831(2) 0.3750(2) 1.1614(3) 0.0816(11) Uani 1 1 d . . .
C30 C 0.2218(2) 0.3340(2) 1.2178(3) 0.0836(11) Uani 1 1 d . . .
H30 H 0.2242 0.3291 1.2929 0.100 Uiso 1 1 calc R . .
C31 C 0.1564(2) 0.2995(2) 1.1675(3) 0.0819(10) Uani 1 1 d . . .
C32 C 0.0936(2) 0.2580(3) 1.2252(3) 0.0876(11) Uani 1 1 d . . .
H32 H 0.0956 0.2541 1.3006 0.105 Uiso 1 1 calc R . .
C33 C 0.0314(3) 0.2241(3) 1.1755(4) 0.1004(14) Uani 1 1 d . . .
H33 H -0.0099 0.1968 1.2156 0.120 Uiso 1 1 calc R . .
C34 C 0.0281(2) 0.2294(3) 1.0646(3) 0.0893(12) Uani 1 1 d . . .
H34 H -0.0156 0.2045 1.0298 0.107 Uiso 1 1 calc R . .
C35 C 0.0869(2) 0.2699(2) 1.0042(3) 0.0756(9) Uani 1 1 d . . .
C36 C 0.1524(2) 0.3055(2) 1.0549(3) 0.0757(9) Uani 1 1 d . . .
C37 C 0.2145(2) 0.3464(2) 0.9973(3) 0.0729(9) Uani 1 1 d . . .
H37 H 0.2122 0.3509 0.9221 0.087 Uiso 1 1 calc R . .
C38 C 0.2794(2) 0.3806(2) 1.0481(3) 0.0748(9) Uani 1 1 d . . .
C39 C 0.09420(18) 0.45790(18) 0.1803(3) 0.0712(9) Uani 1 1 d . . .
H39A H 0.1004 0.4184 0.1589 0.085 Uiso 1 1 calc R . .
H39B H 0.0524 0.4529 0.1437 0.085 Uiso 1 1 calc R . .
C41 C 0.21664(18) 0.52744(19) 0.1654(3) 0.0694(9) Uani 1 1 d . . .
C43 C 0.27566(18) 0.59923(18) 0.1547(3) 0.0682(9) Uani 1 1 d . . .
C44 C 0.26582(18) 0.65681(18) 0.1557(3) 0.0676(9) Uani 1 1 d . . .
H44 H 0.2201 0.6502 0.1570 0.081 Uiso 1 1 calc R . .
O46 O 0.5070(3) 0.6387(3) 0.7759(4) 0.103(2) Uani 0.610(9) 1 d PD A 1
C45 C 0.4590(6) 0.6573(7) 0.7320(9) 0.135(4) Uani 0.610(9) 1 d PD A 1
C47 C 0.5263(6) 0.6645(6) 0.8806(8) 0.103(2) Uiso 0.610(9) 1 d PD A 1
C48 C 0.5127(16) 0.7250(10) 0.8872(11) 0.257(18) Uani 0.610(9) 1 d P A 1
C49 C 0.4503(9) 0.6990(9) 0.8300(16) 0.144(6) Uani 0.610(9) 1 d P A 1
O47A O 0.4909(7) 0.6128(9) 0.8942(15) 0.181(7) Uani 0.390(9) 1 d PD A 2
C45A C 0.5245(8) 0.7221(8) 0.830(2) 0.117(5) Uani 0.390(9) 1 d P A 2
C47A C 0.5523(8) 0.6784(8) 0.8855(13) 0.103(2) Uiso 0.390(9) 1 d PD A 2
C48A C 0.4280(7) 0.6132(10) 0.8754(18) 0.144(7) Uani 0.390(9) 1 d PD A 2
C49A C 0.460(3) 0.6858(19) 0.889(4) 0.20(2) Uani 0.390(9) 1 d P A 2
O50 O 0.3333 0.6667 0.6281(7) 0.123(6) Uani 0.57(2) 3 d SP . 1
O51A O 0.2763(10) 0.5956(9) 0.4464(16) 0.088(3) Uiso 0.142(7) 1 d PD . 2
C50A C 0.3333 0.6667 0.437(2) 0.138(10) Uiso 0.43(2) 3 d SPD . 2
C51 C 0.3940(11) 0.6748(12) 0.5758(18) 0.128(6) Uiso 0.382(14) 1 d P . 1
C52 C 0.3729(8) 0.6736(7) 0.4559(10) 0.088(3) Uiso 0.382(14) 1 d P . 1
C52A C 0.2741(19) 0.5858(15) 0.5622(19) 0.088(3) Uiso 0.142(7) 1 d PD . 2
C53A C 0.298(3) 0.6561(19) 0.619(3) 0.137(18) Uiso 0.142(7) 1 d PD . 2
C54A C 0.356(2) 0.7074(17) 0.541(3) 0.138(10) Uiso 0.142(7) 1 d PD . 2
O61 O 0.0904(3) 0.0955(3) 0.1175(5) 0.0535(15) Uani 0.33 1 d P B 1
C62 C 0.0923(4) 0.0608(4) 0.1412(6) 0.0737(17) Uani 0.613(10) 1 d P B 1
C65 C 0.0000 0.0000 0.123(7) 0.0737(17) Uani 0.053(15) 3 d SP . 1
C66 C 0.0246(3) 0.0058(7) 0.3494(5) 0.0737(17) Uani 0.423(8) 1 d P . 1
C69 C 0.1068(8) 0.0513(8) 0.1809(12) 0.0737(17) Uani 0.280(10) 1 d P B 1

loop_
_atom_site_aniso_label
_atom_site_aniso_U_11
_atom_site_aniso_U_22
_atom_site_aniso_U_33
_atom_site_aniso_U_23
_atom_site_aniso_U_13
_atom_site_aniso_U_12
O40 0.0685(14) 0.0745(15) 0.0663(13) 0.0005(10) -0.0039(9) 0.0337(11)
O42 0.0755(16) 0.0686(15) 0.0985(18) -0.0022(12) -0.0061(12) 0.0353(13)
C1 0.072(2) 0.074(2) 0.077(2) 0.0039(16) 0.0006(16) 0.0369(18)
C2 0.072(2) 0.072(2) 0.076(2) 0.0058(15) 0.0033(16) 0.0309(17)
C3 0.0651(19) 0.074(2) 0.072(2) 0.0004(15) 0.0030(14) 0.0336(16)
C4 0.0648(19) 0.0646(19) 0.081(2) 0.0029(15) 0.0054(15) 0.0282(16)
C5 0.065(2) 0.075(2) 0.076(2) -0.0020(15) 0.0065(15) 0.0306(17)
C6 0.0631(18) 0.071(2) 0.0699(19) -0.0039(14) -0.0022(13) 0.0297(16)
C7 0.0620(18) 0.0684(19) 0.0667(18) -0.0014(13) 0.0006(13) 0.0307(15)
C8 0.0639(19) 0.0662(19) 0.075(2) -0.0021(14) 0.0008(14) 0.0283(15)
C9 0.087(3) 0.071(2) 0.085(2) -0.0044(17) 0.0013(18) 0.0252(19)
C10 0.0560(17) 0.0691(19) 0.0710(19) -0.0025(14) -0.0057(13) 0.0279(15)
C11 0.0600(18) 0.0682(19) 0.0721(19) -0.0036(14) -0.0066(13) 0.0280(15)
C12 0.0579(17) 0.072(2) 0.073(2) -0.0050(15) -0.0066(14) 0.0269(15)
C13 0.0641(19) 0.075(2) 0.075(2) -0.0067(15) -0.0023(14) 0.0380(17)
C14 0.069(2) 0.074(2) 0.0739(19) -0.0012(15) 0.0018(15) 0.0433(17)
C15 0.0670(19) 0.071(2) 0.0685(19) -0.0029(14) 0.0017(14) 0.0377(16)
C16 0.0659(19) 0.077(2) 0.074(2) -0.0021(15) 0.0013(14) 0.0429(17)
C17 0.070(2) 0.096(3) 0.075(2) 0.0002(17) 0.0000(16) 0.044(2)
C18 0.066(2) 0.103(3) 0.076(2) 0.0003(18) -0.0015(16) 0.041(2)
C19 0.064(2) 0.086(2) 0.087(2) 0.0024(18) 0.0026(16) 0.0379(19)
C20 0.071(2) 0.075(2) 0.073(2) -0.0011(15) 0.0007(15) 0.0413(18)
C21 0.0654(19) 0.077(2) 0.078(2) -0.0003(16) 0.0001(15) 0.0403(17)
C22 0.069(2) 0.144(4) 0.081(3) -0.004(2) -0.0060(18) 0.044(3)
C23 0.067(2) 0.081(2) 0.077(2) -0.0030(16) 0.0021(15) 0.0399(18)
C24 0.066(2) 0.081(2) 0.077(2) -0.0015(16) -0.0013(15) 0.0380(18)
C25 0.077(2) 0.083(2) 0.079(2) -0.0072(17) -0.0066(17) 0.0471(19)
C26 0.085(3) 0.089(3) 0.080(2) -0.0097(18) -0.0107(18) 0.044(2)
C27 0.085(3) 0.095(3) 0.088(3) -0.009(2) -0.016(2) 0.043(2)
C28 0.108(3) 0.105(3) 0.073(2) -0.006(2) -0.015(2) 0.068(3)
C29 0.102(3) 0.090(3) 0.072(2) -0.0048(17) -0.0132(19) 0.062(2)
C30 0.104(3) 0.101(3) 0.0621(19) 0.0064(17) -0.0028(18) 0.064(2)
C31 0.101(3) 0.095(3) 0.070(2) 0.0107(17) 0.0043(18) 0.064(2)
C32 0.092(3) 0.116(3) 0.072(2) 0.015(2) 0.0046(18) 0.065(3)
C33 0.096(3) 0.127(4) 0.090(3) 0.036(3) 0.021(2) 0.065(3)
C34 0.077(2) 0.112(3) 0.084(3) 0.015(2) 0.0026(18) 0.052(2)
C35 0.080(2) 0.079(2) 0.073(2) 0.0091(16) 0.0015(16) 0.0427(19)
C36 0.084(2) 0.084(2) 0.070(2) 0.0098(16) 0.0031(16) 0.051(2)
C37 0.081(2) 0.081(2) 0.0661(19) 0.0002(15) -0.0018(15) 0.0472(19)
C38 0.085(2) 0.083(2) 0.070(2) 0.0015(16) -0.0023(16) 0.051(2)
C39 0.0636(19) 0.0650(19) 0.074(2) -0.0017(14) -0.0089(14) 0.0242(15)
C41 0.071(2) 0.076(2) 0.0621(18) -0.0017(14) -0.0032(14) 0.0377(17)
C43 0.072(2) 0.071(2) 0.0606(18) -0.0003(13) -0.0037(13) 0.0347(17)
C44 0.069(2) 0.0679(19) 0.0655(19) 0.0009(13) -0.0009(13) 0.0335(16)
O46 0.089(3) 0.144(5) 0.076(3) -0.017(3) -0.009(2) 0.057(3)
C45 0.135(8) 0.166(10) 0.133(8) -0.059(7) -0.026(6) 0.097(8)
C48 0.40(4) 0.120(11) 0.076(7) -0.030(7) 0.020(12) 0.003(16)
C49 0.128(9) 0.124(12) 0.202(17) -0.076(11) -0.023(10) 0.078(9)
O47A 0.123(10) 0.197(16) 0.235(18) 0.067(12) 0.026(9) 0.090(11)
C45A 0.093(9) 0.079(8) 0.170(17) -0.017(10) -0.006(10) 0.037(7)
C48A 0.074(8) 0.130(13) 0.22(2) -0.004(12) -0.003(9) 0.048(9)
C49A 0.32(5) 0.116(17) 0.22(4) 0.04(2) 0.12(4) 0.15(3)
O50 0.158(8) 0.158(8) 0.053(5) 0.000 0.000 0.079(4)
O61 0.035(3) 0.038(3) 0.083(4) 0.001(3) -0.021(2) 0.014(2)
C62 0.068(3) 0.072(3) 0.042(2) -0.009(3) -0.0131(16) 0.005(3)
C65 0.068(3) 0.072(3) 0.042(2) -0.009(3) -0.0131(16) 0.005(3)
C66 0.068(3) 0.072(3) 0.042(2) -0.009(3) -0.0131(16) 0.005(3)
C69 0.068(3) 0.072(3) 0.042(2) -0.009(3) -0.0131(16) 0.005(3)

loop_
_atom_type_symbol
_atom_type_description
_atom_type_scat_dispersion_real
_atom_type_scat_dispersion_imag
_atom_type_scat_source
C C 0.0033 0.0016 'International Tables Vol C Tables 4.2.6.8 and 6.1.1.4'
H H 0.0000 0.0000 'International Tables Vol C Tables 4.2.6.8 and 6.1.1.4'
O O 0.0106 0.0060 'International Tables Vol C Tables 4.2.6.8 and 6.1.1.4'

loop_
_diffrn_radiation_wavelength
0.71073

loop_
_geom_angle_atom_site_label_1
_geom_angle_atom_site_label_2
_geom_angle_atom_site_label_3
_geom_angle
_geom_angle_site_symmetry_1
_geom_angle_site_symmetry_3
C41 O40 C39 115.9(3) . .
C2 C1 C35 174.0(4) . .
C1 C2 C3 174.5(4) . .
C8 C3 C4 118.8(3) . .
C8 C3 C2 122.2(3) . .
C4 C3 C2 119.0(3) . .
C5 C4 C3 121.3(3) . .
C4 C5 C6 118.6(3) . .
C4 C5 C9 121.7(4) . .
C6 C5 C9 119.6(3) . .
C5 C6 C7 122.2(3) . .
C8 C7 C6 117.8(3) . .
C8 C7 C10 121.9(3) . .
C6 C7 C10 120.3(3) . .
C7 C8 C3 121.2(3) . .
C11 C10 C15 118.7(3) . 3_565
C11 C10 C7 120.1(3) . .
C15 C10 C7 121.1(3) 3_565 .
C12 C11 C10 120.9(3) . .
C11 C12 C13 119.4(3) . 3_565
C11 C12 C39 120.7(3) . .
C13 C12 C39 119.8(3) 3_565 .
C12 C13 C14 121.9(3) 2_665 .
C13 C14 C15 117.7(3) . .
C13 C14 C16 120.6(3) . .
C15 C14 C16 121.6(3) . .
C10 C15 C14 121.3(3) 2_665 .
C17 C16 C21 117.1(3) . .
C17 C16 C14 120.1(3) . .
C21 C16 C14 122.8(3) . .
C16 C17 C18 122.3(4) . .
C19 C18 C17 118.9(3) . .
C19 C18 C22 120.9(4) . .
C17 C18 C22 120.0(4) . .
C18 C19 C20 120.5(4) . .
C19 C20 C21 119.6(3) . .
C19 C20 C23 119.5(3) . .
C21 C20 C23 120.9(3) . .
C20 C21 C16 121.6(3) . .
C24 C23 C20 174.7(4) . .
C23 C24 C25 176.1(4) . .
C26 C25 C24 119.5(4) . .
C26 C25 C38 119.8(4) . .
C24 C25 C38 120.7(3) . .
C25 C26 C27 120.9(4) . .
C28 C27 C26 120.8(4) . .
C27 C28 C29 121.3(4) . .
C30 C29 C28 122.2(4) . .
C30 C29 C38 118.6(4) . .
C28 C29 C38 119.1(4) . .
C29 C30 C31 122.3(3) . .
C30 C31 C36 119.2(4) . .
C30 C31 C32 122.4(3) . .
C36 C31 C32 118.5(4) . .
C33 C32 C31 121.7(4) . .
C32 C33 C34 119.4(4) . .
C35 C34 C33 121.8(4) . .
C34 C35 C36 119.5(3) . .
C34 C35 C1 119.0(4) . .
C36 C35 C1 121.5(3) . .
C37 C36 C35 122.1(3) . .
C37 C36 C31 118.7(4) . .
C35 C36 C31 119.1(4) . .
C38 C37 C36 121.7(3) . .
C37 C38 C29 119.4(4) . .
C37 C38 C25 122.6(3) . .
C29 C38 C25 118.0(4) . .
O40 C39 C12 109.6(3) . .
O42 C41 O40 123.4(3) . .
O42 C41 C43 123.8(3) . .
O40 C41 C43 112.8(3) . .
C44 C43 C44 120.1(3) . 2_665
C44 C43 C41 121.6(3) . .
C44 C43 C41 117.9(3) 2_665 .
C43 C44 C43 119.9(3) . 3_565
C47 O46 C45 111.0(7) . .
O46 C45 C49 101.2(9) . .
O46 C47 C48 104.9(10) . .
C49 C48 C47 101.5(12) . .
C48 C49 C45 104.4(14) . .
C47A O47A C48A 115.1(15) . .
C49A C45A C47A 91(2) . .
O47A C47A C45A 101.5(13) . .
C49A C48A O47A 93(3) . .
C48A C49A C45A 112(2) . .
C51 O50 C51 100.6(12) 2_665 3_565
C51 O50 C51 100.6(12) 2_665 .
C51 O50 C51 100.6(12) 3_565 .
C50A O51A C52A 100.8(16) . .
C50A O51A C54A 60.0(16) . 2_665
C52A O51A C54A 49(2) . 2_665
C50A O51A C54A 52.2(15) . 3_565
C52A O51A C54A 54(2) . 3_565
C54A O51A C54A 45(2) 2_665 3_565
O51A C50A O51A 119.4(3) 3_565 .
O51A C50A O51A 119.4(3) 3_565 2_665
O51A C50A O51A 119.4(3) . 2_665
O51A C50A C54A 79(3) 3_565 2_665
O51A C50A C54A 64(2) . 2_665
O51A C50A C54A 115.3(16) 2_665 2_665
O51A C50A C54A 64(2) 3_565 .
O51A C50A C54A 115.3(16) . .
O51A C50A C54A 79(3) 2_665 .
C54A C50A C54A 53(2) 2_665 .
O51A C50A C54A 115.3(16) 3_565 3_565
O51A C50A C54A 79(3) . 3_565
O51A C50A C54A 64(2) 2_665 3_565
C54A C50A C54A 53(2) 2_665 3_565
C54A C50A C54A 53(2) . 3_565
O50 C51 C52 100.4(14) . .
C52 C52 C52 60.003(6) 3_565 2_665
C52 C52 C51 103.5(9) 3_565 .
C52 C52 C51 105.5(10) 2_665 .
C54A C52A O51A 70.1(19) 2_665 .
C54A C52A C53A 39(2) 2_665 .
O51A C52A C53A 109.5(19) . .
C54A C52A C54A 56(3) 2_665 3_565
O51A C52A C54A 76.6(16) . 3_565
C53A C52A C54A 64(2) . 3_565
C54A C52A C53A 65(3) 2_665 2_665
O51A C52A C53A 112(2) . 2_665
C53A C52A C53A 46(4) . 2_665
C54A C52A C53A 36.3(19) 3_565 2_665
C54A C53A C53A 97(4) 2_665 3_565
C54A C53A C53A 89(5) 2_665 2_665
C53A C53A C53A 60.00(2) 3_565 2_665
C54A C53A C52A 55(4) 2_665 .
C53A C53A C52A 121(4) 3_565 .
C53A C53A C52A 69(4) 2_665 .
C54A C53A C54A 59(3) 2_665 .
C53A C53A C54A 39(2) 3_565 .
C53A C53A C54A 72(3) 2_665 .
C52A C53A C54A 100.8(18) . .
C54A C53A C52A 71(4) 2_665 3_565
C53A C53A C52A 65(3) 3_565 3_565
C53A C53A C52A 118(3) 2_665 3_565
C52A C53A C52A 126(3) . 3_565
C54A C53A C52A 47(3) . 3_565
C54A C53A C54A 55(3) 2_665 3_565
C53A C53A C54A 63(3) 3_565 3_565
C53A C53A C54A 35.9(18) 2_665 3_565
C52A C53A C54A 59(2) . 3_565
C54A C53A C54A 49.6(18) . 3_565
C52A C53A C54A 95(3) 3_565 3_565
C53A C54A C52A 86(3) 3_565 3_565
C53A C54A C54A 89(4) 3_565 2_665
C52A C54A C54A 74(5) 3_565 2_665
C53A C54A C54A 82(4) 3_565 3_565
C52A C54A C54A 132(5) 3_565 3_565
C54A C54A C54A 59.997(7) 2_665 3_565
C53A C54A C50A 143(5) 3_565 .
C52A C54A C50A 107(4) 3_565 .
C54A C54A C50A 63.4(11) 2_665 .
C54A C54A C50A 63.4(11) 3_565 .
C53A C54A C53A 52(6) 3_565 .
C52A C54A C53A 67(3) 3_565 .
C54A C54A C53A 38.6(17) 2_665 .
C54A C54A C53A 69(2) 3_565 .
C50A C54A C53A 101.1(16) . .
C53A C54A C52A 73(5) 3_565 2_665
C52A C54A C52A 158(3) 3_565 2_665
C54A C54A C52A 110(5) 2_665 2_665
C54A C54A C52A 51(5) 3_565 2_665
C50A C54A C52A 93(3) . 2_665
C53A C54A C52A 101(4) . 2_665
C53A C54A O51A 146(6) 3_565 3_565
C52A C54A O51A 61(3) 3_565 3_565
C54A C54A O51A 79(4) 2_665 3_565
C54A C54A O51A 117(2) 3_565 3_565
C50A C54A O51A 56.0(14) . 3_565
C53A C54A O51A 107(3) . 3_565
C52A C54A O51A 141(3) 2_665 3_565
C53A C54A C53A 47(5) 3_565 2_665
C52A C54A C53A 111(4) 3_565 2_665
C54A C54A C53A 61(2) 2_665 2_665
C54A C54A C53A 36(2) 3_565 2_665
C50A C54A C53A 97(3) . 2_665
C53A C54A C53A 44(3) . 2_665
C52A C54A C53A 57(2) 2_665 2_665
O51A C54A C53A 140(3) 3_565 2_665
C53A C54A O51A 121(5) 3_565 2_665
C52A C54A O51A 153(3) 3_565 2_665
C54A C54A O51A 100(3) 2_665 2_665
C54A C54A O51A 55(4) 3_565 2_665
C50A C54A O51A 49.1(13) . 2_665
C53A C54A O51A 124(3) . 2_665
C52A C54A O51A 49.0(19) 2_665 2_665
O51A C54A O51A 92.5(19) 3_565 2_665
C53A C54A O51A 87(3) 2_665 2_665
C62 O61 C69 17.0(7) . .
C69 C62 O61 141.8(18) . .
C69 C62 C65 113(3) . .
O61 C62 C65 94.8(14) . .
C62 C65 C62 118.5(12) . 3
C62 C65 C62 118.5(12) . 2
C62 C65 C62 118.5(12) 3 2
C66 C66 C66 59.994(5) 3 2
C62 C69 O61 21.2(12) . .

loop_
_geom_bond_atom_site_label_1
_geom_bond_atom_site_label_2
_geom_bond_distance
_geom_bond_site_symmetry_2
O40 C41 1.341(4) .
O40 C39 1.454(4) .
O42 C41 1.213(4) .
C1 C2 1.208(5) .
C1 C35 1.433(5) .
C2 C3 1.426(5) .
C3 C8 1.393(5) .
C3 C4 1.409(5) .
C4 C5 1.374(5) .
C5 C6 1.382(5) .
C5 C9 1.492(5) .
C6 C7 1.409(5) .
C7 C8 1.388(5) .
C7 C10 1.487(5) .
C10 C11 1.395(5) .
C10 C15 1.396(5) 3_565
C11 C12 1.380(5) .
C12 C13 1.384(5) 3_565
C12 C39 1.505(5) .
C13 C12 1.384(5) 2_665
C13 C14 1.388(5) .
C14 C15 1.406(5) .
C14 C16 1.501(5) .
C15 C10 1.396(5) 2_665
C16 C17 1.389(5) .
C16 C21 1.395(5) .
C17 C18 1.397(6) .
C18 C19 1.374(6) .
C18 C22 1.514(6) .
C19 C20 1.387(5) .
C20 C21 1.389(5) .
C20 C23 1.419(5) .
C23 C24 1.206(5) .
C24 C25 1.417(5) .
C25 C26 1.369(6) .
C25 C38 1.434(6) .
C26 C27 1.401(6) .
C27 C28 1.336(7) .
C28 C29 1.410(6) .
C29 C30 1.394(6) .
C29 C38 1.429(5) .
C30 C31 1.407(6) .
C31 C36 1.421(5) .
C31 C32 1.424(6) .
C32 C33 1.350(7) .
C33 C34 1.397(6) .
C34 C35 1.381(6) .
C35 C36 1.412(6) .
C36 C37 1.411(6) .
C37 C38 1.402(6) .
C41 C43 1.479(5) .
C43 C44 1.401(5) .
C43 C44 1.404(5) 2_665
C44 C43 1.404(5) 3_565
O46 C47 1.408(10) .
O46 C45 1.432(11) .
C45 C49 1.605(19) .
C47 C48 1.52(3) .
C48 C49 1.40(3) .
O47A C47A 1.416(16) .
O47A C48A 1.421(15) .
C45A C49A 1.44(5) .
C45A C47A 1.55(3) .
C48A C49A 1.41(4) .
O50 C51 1.43(2) 2_665
O50 C51 1.43(2) 3_565
O50 C51 1.43(2) .
O51A C50A 1.453(17) .
O51A C52A 1.462(18) .
O51A C54A 1.58(6) 2_665
O51A C54A 1.88(5) 3_565
C50A O51A 1.453(17) 3_565
C50A O51A 1.453(17) 2_665
C50A C54A 1.518(19) 2_665
C50A C54A 1.518(19) .
C50A C54A 1.518(19) 3_565
C51 C52 1.57(3) .
C52 C52 1.41(3) 3_565
C52 C52 1.41(3) 2_665
C52A C54A 1.27(7) 2_665
C52A C53A 1.547(19) .
C52A C54A 1.57(7) 3_565
C52A C53A 1.59(6) 2_665
C53A C54A 0.98(4) 2_665
C53A C53A 1.23(10) 3_565
C53A C53A 1.23(10) 2_665
C53A C54A 1.56(2) .
C53A C52A 1.59(6) 3_565
C53A C54A 1.66(6) 3_565
C54A C53A 0.98(4) 3_565
C54A C52A 1.27(7) 3_565
C54A C54A 1.36(5) 2_665
C54A C54A 1.36(5) 3_565
C54A C52A 1.57(7) 2_665
C54A O51A 1.58(6) 3_565
C54A C53A 1.66(6) 2_665
C54A O51A 1.88(5) 2_665
O61 C62 0.844(9) .
O61 C69 1.44(2) .
C62 C69 0.680(15) .
C62 C65 1.817(13) .
C65 C62 1.818(13) 3
C65 C62 1.818(13) 2
C66 C66 0.856(15) 3
C66 C66 0.856(15) 2
